data_4326741
loop_
_publ_author_name
'Rosario M. P. Colodrero'
'Aurelio Cabeza'
'Pascual Olivera-Pastor'
'Duane Choquesillo-Lazarte'
'Juan M. Garcia-Ruiz'
'Adele Turner'
'Gheorghe Ilia'
'Bianca Maranescu'
'Konstantinos E. Papathanasiou'
'Gary B. Hix'
'Konstantinos D. Demadis'
'Miguel A. G. Aranda'

_publ_section_title
;
 Divalent Metal Vinylphosphonate Layered Materials: Compositional
 Variability, Structural Peculiarities, Dehydration Behavior, and
 Photoluminescent Properties
;
_journal_name_full 'Inorganic Chemistry'
_journal_page_first 11202
_journal_page_last 11211
_journal_paper_doi 10.1021/ic201760w
_journal_volume 50
_journal_year 2011
_chemical_formula_sum 'C2 H5 Cd O4 P'
_chemical_formula_weight 236.40
_space_group_IT_number 31
_symmetry_cell_setting orthorhombic
_symmetry_space_group_name_Hall 'P 2ac -2'
_symmetry_space_group_name_H-M 'P m n 21'
_audit_author_name au
_audit_creation_date 2008-05-11T12:54
_audit_creation_method 'from EXP file using GSAS2CIF'
_audit_update_record
; 2008-05-11T12:54  Initial CIF as created by GSAS2CIF

;
_cell_angle_alpha 90.0
_cell_angle_beta 90.0
_cell_angle_gamma 90.0
_cell_formula_units_Z 2
_cell_length_a 5.92778(25)
_cell_length_b 9.94346(30)
_cell_length_c 5.03140(27)
_cell_volume 296.56(2)
_computing_structure_refinement GSAS
_diffrn_radiation_probe x-ray
_diffrn_radiation_wavelength 1.5406
_exptl_absorpt_correction_T_max 1.00000
_exptl_absorpt_correction_T_min 1.00000
_exptl_absorpt_process_details
;   GSAS Absorption/surface roughness correction: function number 0

 No correction is applied.

;
_pd_block_id 2008-05-11T12:54|MV6_TASC_R4_PMN21|au|
_pd_calc_method 'Rietveld Refinement'
_pd_meas_2theta_range_inc 0.017
_pd_meas_2theta_range_max 89.9814
_pd_meas_2theta_range_min 4.0124
_pd_phase_name Cd(O3PCH=CH2)H2O
_pd_proc_2theta_range_inc 0.017
_pd_proc_2theta_range_max 89.67676
_pd_proc_2theta_range_min 3.70776
_pd_proc_info_datetime 2008-05-11T12:54:28
_pd_proc_ls_background_function
;   GSAS Background function number 7 with 20 terms.

 Linear interpolation

      1:    2225.04     2:    2254.69     3:    2280.17     4:    2151.28    

      5:    1689.93     6:    1375.14     7:    1324.78     8:    1249.33    

      9:    1207.42    10:    1191.42    11:    1213.31    12:    1072.96    

     13:    1155.16    14:    1034.68    15:    961.422    16:    948.754    

     17:    893.062    18:    837.005    19:    784.202    20:    723.224    

;
_pd_proc_ls_peak_cutoff 0.00500
_pd_proc_ls_profile_function
;

 CW Profile function number 4 with  18 terms

 Pseudovoigt profile coefficients as parameterized in

 P. Thompson, D.E. Cox & J.B. Hastings (1987). J. Appl. Cryst.,20,79-83.

 Asymmetry correction of L.W. Finger, D.E. Cox & A. P. Jephcoat (1994).

 J. Appl. Cryst.,27,892-900.

 Microstrain broadening by P.W. Stephens,  (1999). J. Appl. Cryst.,32,281-289.







 Peak tails are ignored  where the intensity is below 0.0050 times the peak

   Aniso. broadening axis   0.0   0.0   1.0

;
_pd_proc_ls_prof_R_factor 0.0359
_pd_proc_ls_prof_wR_expected 0.0228
_pd_proc_ls_prof_wR_factor 0.0491
_refine_ls_goodness_of_fit_all 0.24
_refine_ls_matrix_type full
_refine_ls_number_parameters 54
_refine_ls_number_restraints 10
_refine_ls_R_Fsqd_factor 0.31215
_refine_ls_shift/su_max 0.28
_refine_ls_shift/su_mean 0.01
_reflns_d_resolution_high 1.093
_reflns_d_resolution_low 4.489
_reflns_limit_h_max 6
_reflns_limit_h_min 0
_reflns_limit_k_max 10
_reflns_limit_k_min 0
_reflns_limit_l_max 5
_reflns_limit_l_min 0
_reflns_number_total 155
_cod_data_source_file ic201760w_si_002_3.cif
_cod_data_source_block Cd(O3PCH=CH2)H2O_PMN21_publ
_cod_original_cell_volume 296.564(34)
_cod_original_formula_sum 'H5 C2 Cd O4 P'
_cod_database_code 4326741

loop_
_symmetry_equiv_pos_site_id
_symmetry_equiv_pos_as_xyz
1 +x,+y,+z
2 -x,+y,+z
3 +x+1/2,-y,+z+1/2
4 -x+1/2,-y,+z+1/2

loop_
_atom_site_type_symbol
_atom_site_label
_atom_site_fract_x
_atom_site_fract_y
_atom_site_fract_z
_atom_site_occupancy
_atom_site_thermal_displace_type
_atom_site_U_iso_or_equiv
_atom_site_symmetry_multiplicity
Cd Cd 0.5 0.02852(12) 0.2192(12) 1.0 Uiso 0.0530(11) 2
P P 0.5 -0.1818(4) 0.7977(12) 1.0 Uiso 0.0530(11) 2
O O1 0.28539(9) -0.1317(7) 0.9401(17) 1.0 Uiso 0.0726(32) 4
O O2 0.5 -0.1379(9) 0.5035(16) 1.0 Uiso 0.0726(32) 2
C C1 0.5 -0.3641(4) 0.8089(17) 1.0 Uiso 0.0726(32) 2
C C2 0.5 -0.4369(7) 0.5867(26) 1.0 Uiso 0.0726(32) 2
O O3 0.5 0.2022(13) -0.127(4) 1.0 Uiso 0.0726(32) 2

loop_
_atom_type_symbol
_atom_type_number_in_cell
_atom_type_scat_dispersion_real
_atom_type_scat_dispersion_imag
_atom_type_scat_Cromer_Mann_a1
_atom_type_scat_Cromer_Mann_a2
_atom_type_scat_Cromer_Mann_a3
_atom_type_scat_Cromer_Mann_a4
_atom_type_scat_Cromer_Mann_b1
_atom_type_scat_Cromer_Mann_b2
_atom_type_scat_Cromer_Mann_b3
_atom_type_scat_Cromer_Mann_b4
_atom_type_scat_Cromer_Mann_c
_atom_type_scat_source
Cd 2.0 0.000 0.000 19.2214 0.59460 17.6444 6.90890 4.46100 24.7008 1.60290 87.4825 5.06940 International_Tables_Vol_C
P 2.0 0.000 0.000 6.43450 1.90670 4.17910 27.1570 1.78000 0.52600 1.49080 68.1645 1.11490 International_Tables_Vol_C
O 8.0 0.000 0.000 3.04850 13.2771 2.28680 5.70110 1.54630 0.32390 0.86700 32.9089 0.25080 International_Tables_Vol_C
C 4.0 0.000 0.000 2.31000 20.8439 1.02000 10.2075 1.58860 0.56870 0.86500 51.6512 0.21560 International_Tables_Vol_C

loop_
_geom_angle_atom_site_label_1
_geom_angle_atom_site_label_2
_geom_angle_atom_site_label_3
_geom_angle
_geom_angle_site_symmetry_1
_geom_angle_site_symmetry_3
_geom_angle_publ_flag
O1 Cd O1 61.85(16) 1_554 2_654 n
O1 Cd O1 162.14(13) 1_554 3_554 n
O1 Cd O1 100.69(16) 1_554 4_554 n
O1 Cd O2 83.36(13) 1_554 1_555 n
O1 Cd O3 92.9(4) 1_554 1_555 n
O1 Cd O1 100.69(16) 2_654 3_554 n
O1 Cd O1 162.14(13) 2_654 4_554 n
O1 Cd O2 83.36(13) 2_654 1_555 n
O1 Cd O3 92.9(4) 2_654 1_555 n
O1 Cd O1 96.42(35) 3_554 4_554 n
O1 Cd O2 91.24(31) 3_554 1_555 n
O1 Cd O3 91.7(4) 3_554 1_555 n
O1 Cd O2 91.24(31) 4_554 1_555 n
O1 Cd O3 91.7(4) 4_554 1_555 n
O2 Cd O3 175.6(5) 1_555 1_555 n
O1 P O1 111.08(9) 1_555 2_655 n
O1 P O2 110.71(7) 1_555 1_555 n
O1 P C1 107.99(6) 1_555 1_555 n
O1 P O2 110.71(7) 2_655 1_555 n
O1 P C1 107.99(6) 2_655 1_555 n
O2 P C1 108.24(8) 1_555 1_555 n
Cd O1 Cd 111.73(26) 1_556 3_455 n
Cd O1 P 92.74(11) 1_556 1_555 n
Cd O1 P 122.25(31) 3_455 1_555 n
Cd O2 P 147.3(6) 1_555 1_555 n
P C1 C2 121.13(13) 1_555 1_555 n

loop_
_geom_bond_atom_site_label_1
_geom_bond_atom_site_label_2
_geom_bond_distance
_geom_bond_site_symmetry_2
_geom_bond_publ_flag
Cd P 2.979(7) 1_554 n
Cd O1 2.476(6) 1_554 n
Cd O1 2.476(6) 2_654 n
Cd O1 2.269(6) 3_554 n
Cd O1 2.269(6) 4_554 n
Cd O2 2.187(6) 1_555 n
Cd O3 2.453(15) 1_555 n
P Cd 2.979(7) 1_556 n
P O1 1.5429(6) 1_555 n
P O1 1.5429(6) 2_655 n
P O2 1.5434(10) 1_555 n
P C1 1.8133(10) 1_555 n
O1 Cd 2.476(6) 1_556 n
O1 Cd 2.269(6) 3_455 n
O1 P 1.5429(6) 1_555 n
O2 Cd 2.187(6) 1_555 n
O2 P 1.5434(10) 1_555 n
C1 P 1.8133(10) 1_555 n
C1 C2 1.3313(11) 1_555 n
C2 C1 1.3313(11) 1_555 n
O3 Cd 2.453(15) 1_555 n
